data_7233849
loop_
_publ_author_name
'Wang, Yanna'
'Yang, Xiaoming'
'Zhang, Weijing'
'Li, Haibo'
'Li, Zhimin'
'Wang, Lin'
'Zhang, Tonglai'

_publ_section_title
;
 Energetic transition metal salts of
 5,5&#x2032;-dinitramino-3,3&#x2032;-methylene-1H-1,2,4-bistriazole:
 syntheses, structures and properties
;
_journal_issue 42
_journal_name_full CrystEngComm
_journal_page_first 6452
_journal_paper_doi 10.1039/C9CE01158G
_journal_volume 21
_journal_year 2019
_chemical_formula_moiety 'C5 H10 Fe N10 O9, 4(H2 O)'
_chemical_formula_sum 'C5 H18 Fe N10 O13'
_chemical_formula_weight 482.14
_space_group_crystal_system orthorhombic
_space_group_IT_number 56
_space_group_name_Hall '-P 2ab 2ac'
_space_group_name_H-M_alt 'P c c n'
_symmetry_space_group_name_Hall '-P 2ab 2ac'
_symmetry_space_group_name_H-M 'P c c n'
_atom_sites_solution_hydrogens difmap
_atom_sites_solution_primary direct
_audit_creation_date 2019-09-06
_audit_creation_method
;
Olex2 1.2
(compiled 2018.05.29 svn.r3508 for OlexSys, GUI svn.r5506)
;
_audit_update_record
;
2019-09-06 deposited with the CCDC.    2019-09-12 downloaded from the CCDC.
;
_cell_angle_alpha 90
_cell_angle_beta 90
_cell_angle_gamma 90
_cell_formula_units_Z 4
_cell_length_a 8.4366(17)
_cell_length_b 9.839(2)
_cell_length_c 20.798(4)
_cell_measurement_reflns_used 5356
_cell_measurement_temperature 163(2)
_cell_measurement_theta_max 27.4739
_cell_measurement_theta_min 2.0699
_cell_volume 1726.4(6)
_computing_molecular_graphics 'Olex2 (Dolomanov et al., 2009)'
_computing_publication_material 'Olex2 (Dolomanov et al., 2009)'
_computing_structure_refinement 'ShelXL (Sheldrick, 2015)'
_computing_structure_solution 'ShelXS (Sheldrick, 2008)'
_diffrn_ambient_temperature 163.15
_diffrn_measured_fraction_theta_full 0.996
_diffrn_measured_fraction_theta_max 0.995
_diffrn_measurement_device_type AFC10\SATURN724+
_diffrn_radiation_type MoK\a
_diffrn_radiation_wavelength 0.71073
_diffrn_reflns_av_R_equivalents 0.0338
_diffrn_reflns_av_unetI/netI 0.0283
_diffrn_reflns_Laue_measured_fraction_full 0.996
_diffrn_reflns_Laue_measured_fraction_max 0.995
_diffrn_reflns_limit_h_max 7
_diffrn_reflns_limit_h_min -10
_diffrn_reflns_limit_k_max 12
_diffrn_reflns_limit_k_min -12
_diffrn_reflns_limit_l_max 15
_diffrn_reflns_limit_l_min -27
_diffrn_reflns_number 6354
_diffrn_reflns_point_group_measured_fraction_full 0.996
_diffrn_reflns_point_group_measured_fraction_max 0.995
_diffrn_reflns_theta_full 25.242
_diffrn_reflns_theta_max 27.486
_diffrn_reflns_theta_min 3.109
_exptl_absorpt_coefficient_mu 0.968
_exptl_absorpt_correction_T_max 1.0000
_exptl_absorpt_correction_T_min 0.7872
_exptl_absorpt_correction_type multi-scan
_exptl_absorpt_process_details 'CrystalClear (Rigaku Inc., 2008)'
_exptl_crystal_colour yellow
_exptl_crystal_density_diffrn 1.855
_exptl_crystal_description block
_exptl_crystal_F_000 992
_exptl_crystal_size_max 0.21
_exptl_crystal_size_mid 0.2
_exptl_crystal_size_min 0.14
_refine_diff_density_max 0.336
_refine_diff_density_min -0.336
_refine_diff_density_rms 0.073
_refine_ls_extinction_method none
_refine_ls_goodness_of_fit_ref 1.103
_refine_ls_hydrogen_treatment constr
_refine_ls_matrix_type full
_refine_ls_number_parameters 133
_refine_ls_number_reflns 1975
_refine_ls_number_restraints 0
_refine_ls_restrained_S_all 1.103
_refine_ls_R_factor_all 0.0395
_refine_ls_R_factor_gt 0.0368
_refine_ls_shift/su_max 0.000
_refine_ls_shift/su_mean 0.000
_refine_ls_structure_factor_coef Fsqd
_refine_ls_weighting_details 'w=1/[\s^2^(Fo^2^)+(0.0352P)^2^+1.8961P] where P=(Fo^2^+2Fc^2^)/3'
_refine_ls_weighting_scheme calc
_refine_ls_wR_factor_gt 0.0864
_refine_ls_wR_factor_ref 0.0883
_reflns_Friedel_coverage 0.000
_reflns_number_gt 1862
_reflns_number_total 1975
_reflns_threshold_expression 'I > 2\s(I)'
_cod_data_source_file c9ce01158g2.cif
_cod_data_source_block bwn18357_pl
_cod_depositor_comments 'Adding full bibliography for 7233844--7233849.cif.'
_cod_database_code 7233849
_shelx_shelxl_version_number 2018/3
_shelx_space_group_comment
;
The symmetry employed for this shelxl refinement is uniquely defined
by the following loop, which should always be used as a source of
symmetry information in preference to the above space-group names.
They are only intended as comments.
;
_shelx_estimated_absorpt_t_max 0.876
_shelx_estimated_absorpt_t_min 0.823
_olex2_refinement_description
;
1. Fixed Uiso
 At 1.2 times of:
  All N(H) groups, All O(H,H) groups
2.a Riding coordinates:
 O5(H5A,H5B), O4(H4A,H4B), O7(H7A,H7B), O6(H6A,H6B), N3(H3)
;
_olex2_submission_special_instructions 'No special instructions were received'

loop_
_space_group_symop_operation_xyz
'x, y, z'
'-x+1/2, -y+1/2, z'
'-x, y+1/2, -z+1/2'
'x+1/2, -y, -z+1/2'
'-x, -y, -z'
'x-1/2, y-1/2, -z'
'x, -y-1/2, z-1/2'
'-x-1/2, y, z-1/2'

loop_
_atom_site_label
_atom_site_type_symbol
_atom_site_fract_x
_atom_site_fract_y
_atom_site_fract_z
_atom_site_U_iso_or_equiv
_atom_site_adp_type
_atom_site_occupancy
_atom_site_site_symmetry_order
_atom_site_calc_flag
_atom_site_refinement_flags_posn
_atom_site_refinement_flags_adp
_atom_site_refinement_flags_occupancy
Fe1 Fe 0.250000 0.250000 0.39981(2) 0.01255(13) Uani 1 2 d S T P
O5 O 0.15928(16) 0.45579(14) 0.40375(6) 0.0155(3) Uani 1 1 d . . .
H5A H 0.067812 0.460688 0.419528 0.019 Uiso 1 1 d R . .
H5B H 0.153762 0.488818 0.366578 0.019 Uiso 1 1 d R . .
O4 O 0.09929(16) 0.19130(15) 0.32275(7) 0.0198(3) Uani 1 1 d . . .
H4A H 0.074586 0.241985 0.291839 0.024 Uiso 1 1 d R . .
H4B H 0.009516 0.172665 0.337849 0.024 Uiso 1 1 d R . .
O2 O 0.84759(16) 0.45949(14) 0.45345(7) 0.0183(3) Uani 1 1 d . . .
O1 O 0.82137(18) 0.43798(17) 0.34959(7) 0.0245(4) Uani 1 1 d . . .
O3 O 0.250000 0.250000 0.63438(10) 0.0234(5) Uani 1 2 d S T P
O7 O 0.8360(2) 0.42394(17) 0.71172(8) 0.0319(4) Uani 1 1 d . . .
H7A H 0.891936 0.353388 0.713024 0.038 Uiso 1 1 d R . .
H7B H 0.867986 0.480368 0.739104 0.038 Uiso 1 1 d R . .
O6 O 0.5064(2) 0.35599(19) 0.72149(8) 0.0368(4) Uani 1 1 d . . .
H6A H 0.601518 0.381300 0.721779 0.044 Uiso 1 1 d R . .
H6B H 0.468708 0.371180 0.684820 0.044 Uiso 1 1 d R . .
N5 N 0.41648(18) 0.29838(16) 0.47601(8) 0.0133(3) Uani 1 1 d . . .
N1 N 0.7676(2) 0.42337(18) 0.40449(8) 0.0158(3) Uani 1 1 d . . .
N3 N 0.62293(19) 0.37401(17) 0.52885(8) 0.0148(3) Uani 1 1 d . . .
H3 H 0.705970 0.418417 0.538544 0.018 Uiso 1 1 d R . .
N4 N 0.51613(19) 0.33855(16) 0.57501(8) 0.0159(3) Uani 1 1 d . . .
N2 N 0.62506(19) 0.36878(18) 0.40970(8) 0.0168(3) Uani 1 1 d . . .
C1 C 0.5634(2) 0.35027(18) 0.46977(9) 0.0135(4) Uani 1 1 d . . .
C2 C 0.3947(2) 0.29391(19) 0.54104(9) 0.0139(4) Uani 1 1 d . . .
C3 C 0.250000 0.250000 0.57604(13) 0.0156(5) Uani 1 2 d S T P

loop_
_atom_site_aniso_label
_atom_site_aniso_U_11
_atom_site_aniso_U_22
_atom_site_aniso_U_33
_atom_site_aniso_U_23
_atom_site_aniso_U_13
_atom_site_aniso_U_12
Fe1 0.0106(2) 0.0147(2) 0.0123(2) 0.000 0.000 -0.00118(14)
O5 0.0126(7) 0.0174(7) 0.0164(7) 0.0019(5) 0.0003(5) -0.0017(5)
O4 0.0153(7) 0.0288(8) 0.0153(7) 0.0014(6) -0.0019(6) -0.0043(6)
O2 0.0131(6) 0.0222(7) 0.0197(7) -0.0027(6) -0.0016(5) -0.0041(5)
O1 0.0200(8) 0.0358(9) 0.0178(7) 0.0004(6) 0.0049(6) -0.0058(7)
O3 0.0201(11) 0.0356(13) 0.0145(9) 0.000 0.000 -0.0062(9)
O7 0.0459(11) 0.0285(8) 0.0213(8) 0.0031(7) -0.0001(7) 0.0075(8)
O6 0.0474(11) 0.0471(11) 0.0158(7) 0.0044(7) -0.0065(7) -0.0138(9)
N5 0.0103(7) 0.0135(7) 0.0162(8) -0.0014(6) -0.0006(6) -0.0012(6)
N1 0.0126(8) 0.0164(8) 0.0184(8) -0.0013(6) 0.0006(6) -0.0002(6)
N3 0.0111(7) 0.0160(8) 0.0174(8) -0.0011(6) -0.0010(6) -0.0026(6)
N4 0.0138(8) 0.0176(8) 0.0163(8) -0.0009(6) -0.0005(6) -0.0022(6)
N2 0.0111(8) 0.0205(8) 0.0186(8) -0.0018(7) 0.0013(6) -0.0028(7)
C1 0.0117(8) 0.0110(8) 0.0177(9) -0.0018(7) -0.0012(7) 0.0014(7)
C2 0.0129(8) 0.0128(8) 0.0160(9) -0.0008(7) -0.0014(7) 0.0001(7)
C3 0.0152(13) 0.0151(12) 0.0163(13) 0.000 0.000 -0.0011(10)

loop_
_atom_type_symbol
_atom_type_description
_atom_type_scat_dispersion_real
_atom_type_scat_dispersion_imag
_atom_type_scat_source
C C 0.0033 0.0016 'International Tables Vol C Tables 4.2.6.8 and 6.1.1.4'
H H 0.0000 0.0000 'International Tables Vol C Tables 4.2.6.8 and 6.1.1.4'
Fe Fe 0.3463 0.8444 'International Tables Vol C Tables 4.2.6.8 and 6.1.1.4'
N N 0.0061 0.0033 'International Tables Vol C Tables 4.2.6.8 and 6.1.1.4'
O O 0.0106 0.0060 'International Tables Vol C Tables 4.2.6.8 and 6.1.1.4'

loop_
_geom_angle_atom_site_label_1
_geom_angle_atom_site_label_2
_geom_angle_atom_site_label_3
_geom_angle
_geom_angle_site_symmetry_1
_geom_angle_site_symmetry_3
O5 Fe1 O5 175.67(7) 2 .
O5 Fe1 N5 87.06(6) 2 .
O5 Fe1 N5 87.06(6) . 2
O5 Fe1 N5 89.77(6) . .
O5 Fe1 N5 89.77(6) 2 2
O4 Fe1 O5 94.08(5) . .
O4 Fe1 O5 89.19(5) 2 .
O4 Fe1 O5 89.19(5) . 2
O4 Fe1 O5 94.08(5) 2 2
O4 Fe1 O4 82.13(8) 2 .
O4 Fe1 N5 95.96(6) 2 .
O4 Fe1 N5 175.67(6) 2 2
O4 Fe1 N5 175.67(6) . .
O4 Fe1 N5 95.96(6) . 2
N5 Fe1 N5 86.20(9) . 2
Fe1 O5 H5A 113.1 . .
Fe1 O5 H5B 110.3 . .
H5A O5 H5B 106.6 . .
Fe1 O4 H4A 124.3 . .
Fe1 O4 H4B 108.5 . .
H4A O4 H4B 101.1 . .
H7A O7 H7B 110.1 . .
H6A O6 H6B 108.4 . .
C1 N5 Fe1 127.48(13) . .
C1 N5 C2 103.38(16) . .
C2 N5 Fe1 128.98(13) . .
O2 N1 N2 122.04(16) . .
O1 N1 O2 120.80(17) . .
O1 N1 N2 117.16(16) . .
N4 N3 H3 120.7 . .
C1 N3 H3 127.8 . .
C1 N3 N4 110.60(15) . .
C2 N4 N3 102.79(16) . .
N1 N2 C1 118.41(16) . .
N5 C1 N3 108.71(16) . .
N5 C1 N2 119.28(17) . .
N3 C1 N2 132.01(17) . .
N5 C2 C3 127.24(18) . .
N4 C2 N5 114.52(17) . .
N4 C2 C3 118.19(18) . .
O3 C3 C2 119.34(12) . 2
O3 C3 C2 119.34(12) . .
C2 C3 C2 121.3(2) 2 .

loop_
_geom_bond_atom_site_label_1
_geom_bond_atom_site_label_2
_geom_bond_distance
_geom_bond_site_symmetry_2
Fe1 O5 2.1661(14) .
Fe1 O5 2.1661(14) 2
Fe1 O4 2.1258(14) 2
Fe1 O4 2.1258(14) .
Fe1 N5 2.1705(16) .
Fe1 N5 2.1705(16) 2
O5 H5A 0.8400 .
O5 H5B 0.8399 .
O4 H4A 0.8399 .
O4 H4B 0.8401 .
O2 N1 1.272(2) .
O1 N1 1.237(2) .
O3 C3 1.213(4) .
O7 H7A 0.8400 .
O7 H7B 0.8400 .
O6 H6A 0.8402 .
O6 H6B 0.8397 .
N5 C1 1.347(2) .
N5 C2 1.366(2) .
N1 N2 1.322(2) .
N3 H3 0.8499 .
N3 N4 1.362(2) .
N3 C1 1.348(2) .
N4 C2 1.320(2) .
N2 C1 1.366(3) .
C2 C3 1.486(2) .

loop_
_geom_torsion_atom_site_label_1
_geom_torsion_atom_site_label_2
_geom_torsion_atom_site_label_3
_geom_torsion_atom_site_label_4
_geom_torsion
_geom_torsion_site_symmetry_4
Fe1 N5 C1 N3 175.74(12) .
Fe1 N5 C1 N2 -4.6(3) .
Fe1 N5 C2 N4 -175.58(12) .
Fe1 N5 C2 C3 2.0(3) .
O2 N1 N2 C1 -0.4(3) .
O1 N1 N2 C1 179.39(17) .
N5 C2 C3 O3 178.96(14) .
N5 C2 C3 C2 -1.04(14) 2
N1 N2 C1 N5 178.12(16) .
N1 N2 C1 N3 -2.3(3) .
N3 N4 C2 N5 0.0(2) .
N3 N4 C2 C3 -177.81(14) .
N4 N3 C1 N5 -0.2(2) .
N4 N3 C1 N2 -179.80(19) .
N4 C2 C3 O3 -3.57(19) .
N4 C2 C3 C2 176.43(19) 2
C1 N5 C2 N4 -0.1(2) .
C1 N5 C2 C3 177.47(15) .
C1 N3 N4 C2 0.1(2) .
C2 N5 C1 N3 0.1(2) .
C2 N5 C1 N2 179.84(17) .
